data_4088348
loop_
_publ_author_name
'Ve\<ce\<ra, Milo\<s'
'Varga, Vojtech'
'C\'isa\<rov\'a, Ivana'
'Pinkas, Ji\<r\'i'
'Kucharczyk, Pavel'
'Sedla\<r\'ik, Vladim\'ir'
'Lama\<c, Martin'

_publ_section_title
;
 Group 4 Metal Complexes of Chelating Cyclopentadienyl-ketimide Ligands
;
_journal_issue 5
_journal_name_full Organometallics
_journal_page_first 785
_journal_paper_doi 10.1021/acs.organomet.6b00019
_journal_volume 35
_journal_year 2016
_chemical_formula_moiety 'C30 H48 Cl2 N2 Ti2'
_chemical_formula_sum 'C30 H48 Cl2 N2 Ti2'
_chemical_formula_weight 603.40
_space_group_IT_number 14
_space_group_name_Hall '-P 2yn'
_space_group_name_H-M_alt 'P 1 21/n 1'
_symmetry_cell_setting monoclinic
_symmetry_space_group_name_Hall '-P 2yn'
_symmetry_space_group_name_H-M 'P 1 21/n 1'
_atom_sites_solution_hydrogens geom
_atom_sites_solution_primary direct
_atom_sites_solution_secondary difmap
_audit_creation_method SHELXL-97
_cell_angle_alpha 90.00
_cell_angle_beta 99.228(2)
_cell_angle_gamma 90.00
_cell_formula_units_Z 2
_cell_length_a 9.6985(7)
_cell_length_b 13.1527(14)
_cell_length_c 12.3263(8)
_cell_measurement_reflns_used 7458
_cell_measurement_temperature 150(2)
_cell_measurement_theta_max 27.4685
_cell_measurement_theta_min 3.0914
_cell_volume 1552.0(2)
_computing_structure_refinement 'SHELXL-97 (Sheldrick, 1997)'
_computing_structure_solution 'SHELXS-97 (Sheldrick, 1990)'
_diffrn_ambient_temperature 150(2)
_diffrn_measured_fraction_theta_full 0.999
_diffrn_measured_fraction_theta_max 0.999
_diffrn_measurement_device_type 'Bruker APEX-II CCD'
_diffrn_measurement_method '\f and \w scans'
_diffrn_radiation_monochromator graphite
_diffrn_radiation_source 'fine-focus sealed tube'
_diffrn_radiation_type MoK\a
_diffrn_radiation_wavelength 0.71073
_diffrn_reflns_av_R_equivalents 0.0176
_diffrn_reflns_av_sigmaI/netI 0.0168
_diffrn_reflns_limit_h_max 12
_diffrn_reflns_limit_h_min -12
_diffrn_reflns_limit_k_max 16
_diffrn_reflns_limit_k_min -17
_diffrn_reflns_limit_l_max 16
_diffrn_reflns_limit_l_min -15
_diffrn_reflns_number 13834
_diffrn_reflns_theta_full 27.50
_diffrn_reflns_theta_max 27.50
_diffrn_reflns_theta_min 2.28
_exptl_absorpt_coefficient_mu 0.707
_exptl_absorpt_correction_T_max 0.8397
_exptl_absorpt_correction_T_min 0.7118
_exptl_absorpt_correction_type multi-scan
_exptl_absorpt_process_details 'SADABS V2012/1 (Bruker AXS Inc.)'
_exptl_crystal_colour 'dark red-brown'
_exptl_crystal_density_diffrn 1.291
_exptl_crystal_density_method 'not measured'
_exptl_crystal_description rhombohedron
_exptl_crystal_F_000 640
_exptl_crystal_size_max 0.52
_exptl_crystal_size_mid 0.41
_exptl_crystal_size_min 0.26
_refine_diff_density_max 0.794
_refine_diff_density_min -0.628
_refine_diff_density_rms 0.071
_refine_ls_extinction_method none
_refine_ls_goodness_of_fit_ref 1.058
_refine_ls_hydrogen_treatment constr
_refine_ls_matrix_type full
_refine_ls_number_parameters 155
_refine_ls_number_reflns 3558
_refine_ls_number_restraints 165
_refine_ls_restrained_S_all 1.100
_refine_ls_R_factor_all 0.0564
_refine_ls_R_factor_gt 0.0508
_refine_ls_shift/su_max 0.001
_refine_ls_shift/su_mean 0.000
_refine_ls_structure_factor_coef Fsqd
_refine_ls_weighting_details 'calc w=1/[\s^2^(Fo^2^)+(0.0682P)^2^+1.9210P] where P=(Fo^2^+2Fc^2^)/3'
_refine_ls_weighting_scheme calc
_refine_ls_wR_factor_gt 0.1337
_refine_ls_wR_factor_ref 0.1389
_reflns_number_gt 3175
_reflns_number_total 3558
_reflns_threshold_expression >2sigma(I)
_cod_data_source_file 9.cif
_cod_data_source_block mv14
_cod_depositor_comments
;
The following automatic conversions were performed:

data item '_symmetry_cell_setting' value 'Monoclinic' was changed to
'monoclinic' in accordance with the
/home/saulius/struct/COD-crude-data/automatic-downloads/DataCite-retrospective/ACS/depositions/lib/dictionaries/cif_core.dic
dictionary named 'cif_core.dic' version 2.4.2 last updated on
2011-04-26.

Automatic conversion script
Id: cif_fix_values 6909 2019-04-08 15:41:33Z antanas 
;
_cod_original_sg_symbol_H-M 'P 21/n'
_cod_database_code 4088348

loop_
_symmetry_equiv_pos_as_xyz
'x, y, z'
'-x+1/2, y+1/2, -z+1/2'
'-x, -y, -z'
'x-1/2, -y-1/2, z-1/2'

loop_
_atom_site_label
_atom_site_type_symbol
_atom_site_fract_x
_atom_site_fract_y
_atom_site_fract_z
_atom_site_U_iso_or_equiv
_atom_site_adp_type
_atom_site_occupancy
_atom_site_symmetry_multiplicity
_atom_site_calc_flag
_atom_site_refinement_flags
_atom_site_disorder_assembly
_atom_site_disorder_group
Ti1 Ti 0.48559(4) 0.10037(3) 0.46204(3) 0.02556(15) Uani 1 1 d . . .
Cl1 Cl 0.69708(7) 0.18478(6) 0.49974(7) 0.0491(2) Uani 1 1 d . A .
C1A C 0.3292(4) 0.1452(2) 0.2983(3) 0.0375(8) Uani 0.845(4) 1 d PU A 1
C2A C 0.2501(4) 0.1237(3) 0.3820(4) 0.0488(11) Uani 0.845(4) 1 d PU A 1
C3A C 0.2784(4) 0.1956(3) 0.4624(3) 0.0512(12) Uani 0.845(4) 1 d PU A 1
C4A C 0.3774(4) 0.2638(3) 0.4343(3) 0.0484(10) Uani 0.845(4) 1 d PU A 1
C5A C 0.4093(3) 0.2315(3) 0.3310(3) 0.0341(7) Uani 0.845(4) 1 d PU A 1
C6A C 0.3170(7) 0.0944(4) 0.1882(4) 0.097(2) Uani 0.845(4) 1 d PU A 1
H6A1 H 0.2481 0.1306 0.1351 0.145 Uiso 0.845(4) 1 calc PR A 1
H6A2 H 0.2869 0.0238 0.1943 0.145 Uiso 0.845(4) 1 calc PR A 1
H6A3 H 0.4079 0.0956 0.1631 0.145 Uiso 0.845(4) 1 calc PR A 1
C7A C 0.1396(6) 0.0412(5) 0.3702(7) 0.115(3) Uani 0.845(4) 1 d PU A 1
H7A1 H 0.1269 0.0173 0.4433 0.172 Uiso 0.845(4) 1 calc PR A 1
H7A2 H 0.1692 -0.0156 0.3280 0.172 Uiso 0.845(4) 1 calc PR A 1
H7A3 H 0.0511 0.0687 0.3318 0.172 Uiso 0.845(4) 1 calc PR A 1
C8A C 0.2035(7) 0.2095(6) 0.5605(5) 0.116(3) Uani 0.845(4) 1 d PU A 1
H8A1 H 0.1348 0.2644 0.5452 0.175 Uiso 0.845(4) 1 calc PR A 1
H8A2 H 0.2716 0.2270 0.6254 0.175 Uiso 0.845(4) 1 calc PR A 1
H8A3 H 0.1559 0.1462 0.5741 0.175 Uiso 0.845(4) 1 calc PR A 1
C9A C 0.4344(8) 0.3570(4) 0.4942(6) 0.109(3) Uani 0.845(4) 1 d PU A 1
H9A1 H 0.3590 0.3930 0.5222 0.163 Uiso 0.845(4) 1 calc PR A 1
H9A2 H 0.4751 0.4015 0.4439 0.163 Uiso 0.845(4) 1 calc PR A 1
H9A3 H 0.5066 0.3377 0.5557 0.163 Uiso 0.845(4) 1 calc PR A 1
C10A C 0.50101(14) 0.28455(10) 0.26310(10) 0.096(2) Uani 0.845(4) 1 d PU A 1
H10A H 0.5105 0.2428 0.1989 0.144 Uiso 0.845(4) 1 calc PR A 1
H10B H 0.5933 0.2955 0.3071 0.144 Uiso 0.845(4) 1 calc PR A 1
H10C H 0.4596 0.3503 0.2387 0.144 Uiso 0.845(4) 1 calc PR A 1
C1B C 0.28491(14) 0.12548(10) 0.33333(10) 0.0375(8) Uani 0.155(4) 1 d PRU A 2
C2B C 0.24243(14) 0.14778(10) 0.43574(10) 0.0488(11) Uani 0.155(4) 1 d PRU A 2
C3B C 0.31796(14) 0.23450(10) 0.48086(10) 0.0512(12) Uani 0.155(4) 1 d PRU A 2
C4B C 0.40713(14) 0.26580(10) 0.40632(10) 0.0484(10) Uani 0.155(4) 1 d PRU A 2
C5B C 0.38671(14) 0.19842(10) 0.31514(10) 0.0341(7) Uani 0.155(4) 1 d PRU A 2
C6B C 0.23287(14) 0.04337(10) 0.25763(10) 0.097(2) Uani 0.155(4) 1 d PRU A 2
H6B1 H 0.2100 -0.0158 0.2997 0.145 Uiso 0.155(4) 1 calc PR A 2
H6B2 H 0.3049 0.0246 0.2139 0.145 Uiso 0.155(4) 1 calc PR A 2
H6B3 H 0.1489 0.0663 0.2087 0.145 Uiso 0.155(4) 1 calc PR A 2
C7B C 0.12987(14) 0.06941(10) 0.43664(10) 0.115(3) Uani 0.155(4) 1 d PRU A 2
H7B1 H 0.1088 0.0623 0.5114 0.172 Uiso 0.155(4) 1 calc PR A 2
H7B2 H 0.1619 0.0040 0.4119 0.172 Uiso 0.155(4) 1 calc PR A 2
H7B3 H 0.0455 0.0908 0.3872 0.172 Uiso 0.155(4) 1 calc PR A 2
C8B C 0.32301(14) 0.30049(10) 0.58978(10) 0.116(3) Uani 0.155(4) 1 d PRU A 2
H8B1 H 0.2474 0.3507 0.5791 0.175 Uiso 0.155(4) 1 calc PR A 2
H8B2 H 0.4131 0.3356 0.6059 0.175 Uiso 0.155(4) 1 calc PR A 2
H8B3 H 0.3116 0.2558 0.6513 0.175 Uiso 0.155(4) 1 calc PR A 2
C9B C 0.49903(14) 0.37427(10) 0.41983(10) 0.109(3) Uani 0.155(4) 1 d PRU A 2
H9B1 H 0.5702 0.3724 0.3717 0.163 Uiso 0.155(4) 1 calc PR A 2
H9B2 H 0.5445 0.3819 0.4963 0.163 Uiso 0.155(4) 1 calc PR A 2
H9B3 H 0.4361 0.4319 0.3994 0.163 Uiso 0.155(4) 1 calc PR A 2
C10B C 0.44887(14) 0.20631(10) 0.20635(10) 0.096(2) Uani 0.155(4) 1 d PRU A 2
H10D H 0.3943 0.2552 0.1570 0.144 Uiso 0.155(4) 1 calc PR A 2
H10E H 0.4452 0.1395 0.1708 0.144 Uiso 0.155(4) 1 calc PR A 2
H10F H 0.5461 0.2292 0.2229 0.144 Uiso 0.155(4) 1 calc PR A 2
N1 N 0.53237(14) -0.03042(10) 0.40392(10) 0.0318(5) Uani 1 1 d R . .
C11A C 0.52616(14) -0.07429(10) 0.29498(10) 0.0290(7) Uani 0.50 1 d PRU A 1
C12A C 0.61963(14) -0.04735(10) 0.23142(10) 0.0394(10) Uani 0.50 1 d PRU A 1
C11B C 0.60772(14) -0.03438(10) 0.31144(10) 0.0290(7) Uani 0.50 1 d PRU A 2
C12B C 0.55589(14) -0.09836(10) 0.23126(10) 0.0394(10) Uani 0.50 1 d PRU A 2
C13A C 0.73540(14) 0.02802(10) 0.28322(10) 0.0727(12) Uani 1 1 d RU . .
H13D H 0.7758 0.0685 0.3472 0.109 Uiso 1 1 d R . .
H13E H 0.7039 0.0734 0.2211 0.109 Uiso 1 1 d R . .
H13F H 0.8061 -0.0188 0.2637 0.109 Uiso 1 1 d R . .
C13B C 0.42460(14) -0.16108(10) 0.24965(10) 0.0653(11) Uani 1 1 d RU . .
H13A H 0.3607 -0.1676 0.1798 0.098 Uiso 1 1 d R . .
H13B H 0.3770 -0.1261 0.3033 0.098 Uiso 1 1 d R . .
H13C H 0.4538 -0.2289 0.2773 0.098 Uiso 1 1 d R . .
C14 C 0.61560(14) -0.09786(10) 0.12068(10) 0.0687(12) Uani 1 1 d RDU . .
H14A H 0.6879 -0.0632 0.1001 0.103 Uiso 1 1 d RD . .
H14B H 0.5321 -0.0954 0.0742 0.103 Uiso 1 1 d RD . .
H14C H 0.6501 -0.1653 0.1203 0.103 Uiso 1 1 d RD . .

loop_
_atom_site_aniso_label
_atom_site_aniso_U_11
_atom_site_aniso_U_22
_atom_site_aniso_U_33
_atom_site_aniso_U_23
_atom_site_aniso_U_13
_atom_site_aniso_U_12
Ti1 0.0273(2) 0.0264(2) 0.0233(2) 0.00529(15) 0.00489(16) 0.00330(15)
Cl1 0.0372(4) 0.0451(4) 0.0604(5) 0.0136(3) -0.0059(3) -0.0099(3)
C1A 0.0422(18) 0.0326(16) 0.0334(17) -0.0007(13) -0.0070(13) 0.0133(14)
C2A 0.0325(15) 0.0438(19) 0.068(3) 0.0281(19) -0.0002(17) 0.0026(14)
C3A 0.045(2) 0.074(3) 0.0369(17) 0.0235(19) 0.0152(15) 0.031(2)
C4A 0.058(2) 0.0339(15) 0.045(2) -0.0093(14) -0.0173(17) 0.0216(15)
C5A 0.0270(13) 0.0341(18) 0.0409(16) 0.0189(13) 0.0046(11) 0.0036(12)
C6A 0.144(5) 0.085(4) 0.043(2) -0.020(2) -0.038(3) 0.071(4)
C7A 0.052(2) 0.089(4) 0.187(7) 0.071(5) -0.030(4) -0.023(3)
C8A 0.121(5) 0.174(6) 0.069(3) 0.059(4) 0.060(3) 0.110(5)
C9A 0.132(5) 0.044(3) 0.121(5) -0.034(3) -0.066(4) 0.034(3)
C10A 0.046(2) 0.129(5) 0.117(4) 0.096(4) 0.025(3) 0.014(3)
C1B 0.0422(18) 0.0326(16) 0.0334(17) -0.0007(13) -0.0070(13) 0.0133(14)
C2B 0.0325(15) 0.0438(19) 0.068(3) 0.0281(19) -0.0002(17) 0.0026(14)
C3B 0.045(2) 0.074(3) 0.0369(17) 0.0235(19) 0.0152(15) 0.031(2)
C4B 0.058(2) 0.0339(15) 0.045(2) -0.0093(14) -0.0173(17) 0.0216(15)
C5B 0.0270(13) 0.0341(18) 0.0409(16) 0.0189(13) 0.0046(11) 0.0036(12)
C6B 0.144(5) 0.085(4) 0.043(2) -0.020(2) -0.038(3) 0.071(4)
C7B 0.052(2) 0.089(4) 0.187(7) 0.071(5) -0.030(4) -0.023(3)
C8B 0.121(5) 0.174(6) 0.069(3) 0.059(4) 0.060(3) 0.110(5)
C9B 0.132(5) 0.044(3) 0.121(5) -0.034(3) -0.066(4) 0.034(3)
C10B 0.046(2) 0.129(5) 0.117(4) 0.096(4) 0.025(3) 0.014(3)
N1 0.0407(11) 0.0340(11) 0.0227(9) 0.0046(8) 0.0111(8) 0.0101(9)
C11A 0.0320(17) 0.0313(19) 0.0230(16) 0.0011(14) 0.0022(14) 0.0067(13)
C12A 0.048(3) 0.047(3) 0.0246(16) 0.0050(18) 0.0107(18) 0.0213(17)
C11B 0.0320(17) 0.0313(19) 0.0230(16) 0.0011(14) 0.0022(14) 0.0067(13)
C12B 0.048(3) 0.047(3) 0.0246(16) 0.0050(18) 0.0107(18) 0.0213(17)
C13A 0.0389(17) 0.062(2) 0.120(4) 0.019(2) 0.0193(19) -0.0036(16)
C13B 0.072(2) 0.0492(19) 0.064(2) -0.0061(17) -0.0228(18) -0.0135(17)
C14 0.072(2) 0.105(3) 0.0312(16) -0.0103(17) 0.0145(15) 0.034(2)

loop_
_atom_type_symbol
_atom_type_description
_atom_type_scat_dispersion_real
_atom_type_scat_dispersion_imag
_atom_type_scat_source
C C 0.0033 0.0016 'International Tables Vol C Tables 4.2.6.8 and 6.1.1.4'
H H 0.0000 0.0000 'International Tables Vol C Tables 4.2.6.8 and 6.1.1.4'
Cl Cl 0.1484 0.1585 'International Tables Vol C Tables 4.2.6.8 and 6.1.1.4'
N N 0.0061 0.0033 'International Tables Vol C Tables 4.2.6.8 and 6.1.1.4'
Ti Ti 0.2776 0.4457 'International Tables Vol C Tables 4.2.6.8 and 6.1.1.4'

loop_
_geom_angle_atom_site_label_1
_geom_angle_atom_site_label_2
_geom_angle_atom_site_label_3
_geom_angle
_geom_angle_site_symmetry_1
_geom_angle_site_symmetry_3
N1 Ti1 N1 87.24(6) 3_656 .
N1 Ti1 C5B 149.3 3_656 .
N1 Ti1 C5B 107.34(6) . .
N1 Ti1 Cl1 104.86(5) 3_656 .
N1 Ti1 Cl1 104.29(5) . .
C5B Ti1 Cl1 97.66(4) . .
N1 Ti1 C1B 118.2 3_656 .
N1 Ti1 C1B 95.36(6) . .
C5B Ti1 C1B 35.7 . .
Cl1 Ti1 C1B 133.32(4) . .
N1 Ti1 C2A 101.93(10) 3_656 .
N1 Ti1 C2A 103.21(12) . .
C5B Ti1 C2A 49.08(9) . .
Cl1 Ti1 C2A 142.16(9) . .
C1B Ti1 C2A 18.02(11) . .
N1 Ti1 C3A 93.30(9) 3_656 .
N1 Ti1 C3A 135.76(13) . .
C5B Ti1 C3A 57.25(9) . .
Cl1 Ti1 C3A 118.11(13) . .
C1B Ti1 C3A 46.34(11) . .
C2A Ti1 C3A 33.57(15) . .
N1 Ti1 C4B 128.2 3_656 .
N1 Ti1 C4B 142.03(7) . .
C5B Ti1 C4B 35.3 . .
Cl1 Ti1 C4B 81.42(4) . .
C1B Ti1 C4B 58.5 . .
C2A Ti1 C4B 60.97(10) . .
C3A Ti1 C4B 44.11(11) . .
N1 Ti1 C4A 117.03(11) 3_656 .
N1 Ti1 C4A 149.88(10) . .
C5B Ti1 C4A 42.85(10) . .
Cl1 Ti1 C4A 87.25(11) . .
C1B Ti1 C4A 58.38(9) . .
C2A Ti1 C4A 56.63(13) . .
C3A Ti1 C4A 34.13(15) . .
C4B Ti1 C4A 11.67(12) . .
N1 Ti1 C1A 135.16(10) 3_656 .
N1 Ti1 C1A 93.50(9) . .
C5B Ti1 C1A 21.93(9) . .
Cl1 Ti1 C1A 118.19(9) . .
C1B Ti1 C1A 17.10(9) . .
C2A Ti1 C1A 34.48(13) . .
C3A Ti1 C1A 56.54(12) . .
C4B Ti1 C1A 53.09(9) . .
C4A Ti1 C1A 56.95(11) . .
N1 Ti1 C5A 149.58(9) 3_656 .
N1 Ti1 C5A 116.94(10) . .
C5B Ti1 C5A 12.28(9) . .
Cl1 Ti1 C5A 87.59(8) . .
C1B Ti1 C5A 45.99(8) . .
C2A Ti1 C5A 56.70(11) . .
C3A Ti1 C5A 56.68(11) . .
C4B Ti1 C5A 25.09(9) . .
C4A Ti1 C5A 34.57(13) . .
C1A Ti1 C5A 33.91(11) . .
N1 Ti1 C2B 91.0 3_656 .
N1 Ti1 C2B 117.40(7) . .
C5B Ti1 C2B 58.3 . .
Cl1 Ti1 C2B 136.04(4) . .
C1B Ti1 C2B 34.8 . .
C2A Ti1 C2B 18.02(12) . .
C3A Ti1 C2B 18.44(13) . .
C4B Ti1 C2B 57.4 . .
C4A Ti1 C2B 49.54(11) . .
C1A Ti1 C2B 49.42(9) . .
C5A Ti1 C2B 62.22(8) . .
C5A C1A C2A 107.1(3) . .
C5A C1A C6A 125.6(4) . .
C2A C1A C6A 126.9(5) . .
C5A C1A Ti1 73.09(17) . .
C2A C1A Ti1 71.28(19) . .
C6A C1A Ti1 126.8(2) . .
C3A C2A C1A 108.8(3) . .
C3A C2A C7A 128.4(5) . .
C1A C2A C7A 122.2(5) . .
C3A C2A Ti1 73.6(2) . .
C1A C2A Ti1 74.24(19) . .
C7A C2A Ti1 124.7(3) . .
C2A C3A C4A 109.3(3) . .
C2A C3A C8A 126.6(5) . .
C4A C3A C8A 123.7(5) . .
C2A C3A Ti1 72.8(2) . .
C4A C3A Ti1 73.9(2) . .
C8A C3A Ti1 125.4(3) . .
C3A C4A C5A 106.7(3) . .
C3A C4A C9A 128.4(5) . .
C5A C4A C9A 124.9(5) . .
C3A C4A Ti1 72.0(2) . .
C5A C4A Ti1 72.90(17) . .
C9A C4A Ti1 123.3(3) . .
C1A C5A C4A 108.0(3) . .
C1A C5A C10A 125.0(3) . .
C4A C5A C10A 126.8(3) . .
C1A C5A Ti1 73.00(17) . .
C4A C5A Ti1 72.53(18) . .
C10A C5A Ti1 124.63(17) . .
C5A C10A H10A 109.5 . .
C5A C10A H10B 109.5 . .
H10A C10A H10B 109.5 . .
C5A C10A H10C 109.5 . .
H10A C10A H10C 109.5 . .
H10B C10A H10C 109.5 . .
C2B C1B C5B 108.0 . .
C2B C1B C6B 126.9 . .
C5B C1B C6B 125.1 . .
C2B C1B Ti1 75.7 . .
C5B C1B Ti1 71.2 . .
C6B C1B Ti1 119.7 . .
C1B C2B C3B 108.0 . .
C1B C2B C7B 100.3 . .
C3B C2B C7B 151.4 . .
C1B C2B Ti1 69.4 . .
C3B C2B Ti1 73.9 . .
C7B C2B Ti1 121.2 . .
C4B C3B C2B 108.0 . .
C4B C3B C8B 116.6 . .
C2B C3B C8B 135.4 . .
C4B C3B Ti1 70.3 . .
C2B C3B Ti1 72.0 . .
C8B C3B Ti1 123.0 . .
C5B C4B C3B 108.0 . .
C5B C4B C9B 127.9 . .
C3B C4B C9B 123.5 . .
C5B C4B Ti1 69.8 . .
C3B C4B Ti1 75.3 . .
C9B C4B Ti1 127.7 . .
C4B C5B C1B 108.0 . .
C4B C5B C10B 128.0 . .
C1B C5B C10B 123.7 . .
C4B C5B Ti1 74.9 . .
C1B C5B Ti1 73.1 . .
C10B C5B Ti1 122.9 . .
C1B C6B H6B1 109.5 . .
C1B C6B H6B2 109.5 . .
H6B1 C6B H6B2 109.5 . .
C1B C6B H6B3 109.5 . .
H6B1 C6B H6B3 109.5 . .
H6B2 C6B H6B3 109.5 . .
C2B C7B H7B1 109.5 . .
C2B C7B H7B2 109.5 . .
H7B1 C7B H7B2 109.5 . .
C2B C7B H7B3 109.5 . .
H7B1 C7B H7B3 109.5 . .
H7B2 C7B H7B3 109.5 . .
C3B C8B H8B1 109.5 . .
C3B C8B H8B2 109.5 . .
H8B1 C8B H8B2 109.5 . .
C3B C8B H8B3 109.5 . .
H8B1 C8B H8B3 109.5 . .
H8B2 C8B H8B3 109.5 . .
C4B C9B H9B1 109.5 . .
C4B C9B H9B2 109.5 . .
H9B1 C9B H9B2 109.5 . .
C4B C9B H9B3 109.5 . .
H9B1 C9B H9B3 109.5 . .
H9B2 C9B H9B3 109.5 . .
C5B C10B H10D 109.5 . .
C5B C10B H10E 109.5 . .
H10D C10B H10E 109.5 . .
C5B C10B H10F 109.5 . .
H10D C10B H10F 109.5 . .
H10E C10B H10F 109.5 . .
C11B N1 Ti1 141.7 . 3_656
C11A N1 Ti1 127.4 . 3_656
C11B N1 Ti1 119.9 . .
C11A N1 Ti1 135.5 . .
Ti1 N1 Ti1 92.76(6) 3_656 .
C12A C11A N1 120.3 . .
C12A C11A C13B 115.8 . .
N1 C11A C13B 123.7 . .
C11A C12A C14 119.4 . .
C11A C12A C13A 116.1 . .
C14 C12A C13A 124.2 . .
C12B C11B N1 115.3 . .
C12B C11B C13A 112.5 . .
N1 C11B C13A 132.1 . .
C11B C12B C13B 116.4 . .
C11B C12B C14 119.7 . .
C13B C12B C14 123.5 . .
C12A C13A H13D 147.7 . .
C11B C13A H13D 109.5 . .
C12A C13A H13E 87.3 . .
C11B C13A H13E 109.5 . .
H13D C13A H13E 109.5 . .
C12A C13A H13F 89.2 . .
C11B C13A H13F 109.5 . .
H13D C13A H13F 109.5 . .
H13E C13A H13F 109.5 . .
C11A C13B H13A 131.0 . .
C12B C13B H13A 109.5 . .
C11A C13B H13B 75.7 . .
C12B C13B H13B 109.5 . .
H13A C13B H13B 109.5 . .
C11A C13B H13C 114.3 . .
C12B C13B H13C 109.5 . .
H13A C13B H13C 109.5 . .
H13B C13B H13C 109.5 . .
C12A C14 H14A 97.0 . .
C12B C14 H14A 131.1 . .
C12A C14 H14B 116.2 . .
C12B C14 H14B 97.6 . .
H14A C14 H14B 117.0 . .
C12A C14 H14C 117.2 . .
C12B C14 H14C 100.4 . .
H14A C14 H14C 100.3 . .
H14B C14 H14C 107.9 . .

loop_
_geom_bond_atom_site_label_1
_geom_bond_atom_site_label_2
_geom_bond_distance
_geom_bond_site_symmetry_2
Ti1 N1 1.9233(13) 3_656
Ti1 N1 1.9449(14) .
Ti1 C5B 2.3031(13) .
Ti1 Cl1 2.3131(8) .
Ti1 C1B 2.3288(13) .
Ti1 C2A 2.358(3) .
Ti1 C3A 2.368(3) .
Ti1 C4B 2.3701(14) .
Ti1 C4A 2.393(3) .
Ti1 C1A 2.396(3) .
Ti1 C5A 2.398(3) .
Ti1 C2B 2.4104(14) .
C1A C5A 1.398(5) .
C1A C2A 1.410(5) .
C1A C6A 1.501(5) .
C2A C3A 1.365(6) .
C2A C7A 1.516(6) .
C3A C4A 1.397(6) .
C3A C8A 1.518(5) .
C4A C5A 1.423(5) .
C4A C9A 1.490(6) .
C5A C10A 1.489(3) .
C6A H6A1 0.9800 .
C6A H6A2 0.9800 .
C6A H6A3 0.9800 .
C7A H7A1 0.9800 .
C7A H7A2 0.9800 .
C7A H7A3 0.9800 .
C8A H8A1 0.9800 .
C8A H8A2 0.9800 .
C8A H8A3 0.9800 .
C9A H9A1 0.9800 .
C9A H9A2 0.9800 .
C9A H9A3 0.9800 .
C10A H10A 0.9800 .
C10A H10B 0.9800 .
C10A H10C 0.9800 .
C1B C2B 1.4200 .
C1B C5B 1.4200 .
C1B C6B 1.4631 .
C2B C3B 1.4200 .
C2B C7B 1.5027 .
C3B C4B 1.4200 .
C3B C8B 1.5929 .
C4B C5B 1.4200 .
C4B C9B 1.6763 .
C5B C10B 1.5593 .
C6B H6B1 0.9800 .
C6B H6B2 0.9800 .
C6B H6B3 0.9800 .
C7B H7B1 0.9800 .
C7B H7B2 0.9800 .
C7B H7B3 0.9800 .
C8B H8B1 0.9800 .
C8B H8B2 0.9800 .
C8B H8B3 0.9800 .
C9B H9B1 0.9800 .
C9B H9B2 0.9800 .
C9B H9B3 0.9800 .
C10B H10D 0.9800 .
C10B H10E 0.9800 .
C10B H10F 0.9800 .
N1 C11B 1.4504 .
N1 C11A 1.4539 .
N1 Ti1 1.9233(13) 3_656
C11A C12A 1.3375 .
C11A C13B 1.5520 .
C12A C14 1.5130 .
C12A C13A 1.5561 .
C11B C12B 1.3336 .
C11B C13A 1.5704 .
C12B C13B 1.5639 .
C12B C14 1.5642 .
C13A H13D 0.9800 .
C13A H13E 0.9800 .
C13A H13F 0.9800 .
C13B H13A 0.9800 .
C13B H13B 0.9800 .
C13B H13C 0.9800 .
C14 H14A 0.9056 .
C14 H14B 0.9144 .
C14 H14C 0.9482 .

loop_
_geom_torsion_atom_site_label_1
_geom_torsion_atom_site_label_2
_geom_torsion_atom_site_label_3
_geom_torsion_atom_site_label_4
_geom_torsion
_geom_torsion_site_symmetry_1
_geom_torsion_site_symmetry_4
N1 Ti1 C1A C5A 134.12(18) 3_656 .
N1 Ti1 C1A C5A -136.28(19) . .
C5B Ti1 C1A C5A -5.91(18) . .
Cl1 Ti1 C1A C5A -28.0(2) . .
C1B Ti1 C1A C5A 126.9(4) . .
C2A Ti1 C1A C5A 115.3(3) . .
C3A Ti1 C1A C5A 78.6(2) . .
C4B Ti1 C1A C5A 24.08(16) . .
C4A Ti1 C1A C5A 37.5(2) . .
C2B Ti1 C1A C5A 100.0(2) . .
N1 Ti1 C1A C2A 18.8(3) 3_656 .
N1 Ti1 C1A C2A 108.4(2) . .
C5B Ti1 C1A C2A -121.2(3) . .
Cl1 Ti1 C1A C2A -143.3(2) . .
C1B Ti1 C1A C2A 11.5(3) . .
C3A Ti1 C1A C2A -36.7(2) . .
C4B Ti1 C1A C2A -91.2(2) . .
C4A Ti1 C1A C2A -77.8(3) . .
C5A Ti1 C1A C2A -115.3(3) . .
C2B Ti1 C1A C2A -15.3(2) . .
N1 Ti1 C1A C6A -103.7(5) 3_656 .
N1 Ti1 C1A C6A -14.1(5) . .
C5B Ti1 C1A C6A 116.3(6) . .
Cl1 Ti1 C1A C6A 94.1(5) . .
C1B Ti1 C1A C6A -111.0(6) . .
C2A Ti1 C1A C6A -122.5(6) . .
C3A Ti1 C1A C6A -159.2(5) . .
C4B Ti1 C1A C6A 146.2(5) . .
C4A Ti1 C1A C6A 159.7(5) . .
C5A Ti1 C1A C6A 122.2(5) . .
C2B Ti1 C1A C6A -137.8(5) . .
C5A C1A C2A C3A 1.2(4) . .
C6A C1A C2A C3A -171.5(3) . .
Ti1 C1A C2A C3A 66.0(2) . .
C5A C1A C2A C7A 173.8(4) . .
C6A C1A C2A C7A 1.1(6) . .
Ti1 C1A C2A C7A -121.4(4) . .
C5A C1A C2A Ti1 -64.8(2) . .
C6A C1A C2A Ti1 122.5(3) . .
N1 Ti1 C2A C3A 77.8(2) 3_656 .
N1 Ti1 C2A C3A 167.7(2) . .
C5B Ti1 C2A C3A -90.7(2) . .
Cl1 Ti1 C2A C3A -56.6(3) . .
C1B Ti1 C2A C3A -126.6(4) . .
C4B Ti1 C2A C3A -49.6(2) . .
C4A Ti1 C2A C3A -36.9(2) . .
C1A Ti1 C2A C3A -115.7(3) . .
C5A Ti1 C2A C3A -78.5(2) . .
C2B Ti1 C2A C3A 24.0(3) . .
N1 Ti1 C2A C1A -166.6(2) 3_656 .
N1 Ti1 C2A C1A -76.6(2) . .
C5B Ti1 C2A C1A 25.00(16) . .
Cl1 Ti1 C2A C1A 59.1(3) . .
C1B Ti1 C2A C1A -11.0(2) . .
C3A Ti1 C2A C1A 115.7(3) . .
C4B Ti1 C2A C1A 66.10(19) . .
C4A Ti1 C2A C1A 78.8(2) . .
C5A Ti1 C2A C1A 37.11(19) . .
C2B Ti1 C2A C1A 139.6(4) . .
N1 Ti1 C2A C7A -48.0(5) 3_656 .
N1 Ti1 C2A C7A 41.9(5) . .
C5B Ti1 C2A C7A 143.6(6) . .
Cl1 Ti1 C2A C7A 177.6(5) . .
C1B Ti1 C2A C7A 107.6(7) . .
C3A Ti1 C2A C7A -125.8(6) . .
C4B Ti1 C2A C7A -175.3(6) . .
C4A Ti1 C2A C7A -162.6(6) . .
C1A Ti1 C2A C7A 118.6(6) . .
C5A Ti1 C2A C7A 155.7(6) . .
C2B Ti1 C2A C7A -101.8(6) . .
C1A C2A C3A C4A -1.0(4) . .
C7A C2A C3A C4A -173.0(4) . .
Ti1 C2A C3A C4A 65.4(2) . .
C1A C2A C3A C8A 171.8(3) . .
C7A C2A C3A C8A -0.1(6) . .
Ti1 C2A C3A C8A -121.8(4) . .
C1A C2A C3A Ti1 -66.4(2) . .
C7A C2A C3A Ti1 121.6(4) . .
N1 Ti1 C3A C2A -106.7(2) 3_656 .
N1 Ti1 C3A C2A -17.3(3) . .
C5B Ti1 C3A C2A 63.9(2) . .
Cl1 Ti1 C3A C2A 144.5(2) . .
C1B Ti1 C3A C2A 20.07(17) . .
C4B Ti1 C3A C2A 107.1(2) . .
C4A Ti1 C3A C2A 116.7(3) . .
C1A Ti1 C3A C2A 37.7(2) . .
C5A Ti1 C3A C2A 78.6(2) . .
C2B Ti1 C3A C2A -23.4(2) . .
N1 Ti1 C3A C4A 136.6(2) 3_656 .
N1 Ti1 C3A C4A -134.0(2) . .
C5B Ti1 C3A C4A -52.80(19) . .
Cl1 Ti1 C3A C4A 27.8(2) . .
C1B Ti1 C3A C4A -96.7(2) . .
C2A Ti1 C3A C4A -116.7(3) . .
C4B Ti1 C3A C4A -9.67(17) . .
C1A Ti1 C3A C4A -79.0(2) . .
C5A Ti1 C3A C4A -38.1(2) . .
C2B Ti1 C3A C4A -140.1(4) . .
N1 Ti1 C3A C8A 16.3(6) 3_656 .
N1 Ti1 C3A C8A 105.8(5) . .
C5B Ti1 C3A C8A -173.0(6) . .
Cl1 Ti1 C3A C8A -92.5(5) . .
C1B Ti1 C3A C8A 143.1(6) . .
C2A Ti1 C3A C8A 123.0(6) . .
C4B Ti1 C3A C8A -129.9(6) . .
C4A Ti1 C3A C8A -120.2(6) . .
C1A Ti1 C3A C8A 160.8(6) . .
C5A Ti1 C3A C8A -158.4(6) . .
C2B Ti1 C3A C8A 99.6(6) . .
C2A C3A C4A C5A 0.4(4) . .
C8A C3A C4A C5A -172.6(3) . .
Ti1 C3A C4A C5A 65.2(2) . .
C2A C3A C4A C9A 176.7(4) . .
C8A C3A C4A C9A 3.6(6) . .
Ti1 C3A C4A C9A -118.6(4) . .
C2A C3A C4A Ti1 -64.7(2) . .
C8A C3A C4A Ti1 122.2(4) . .
N1 Ti1 C4A C3A -50.4(2) 3_656 .
N1 Ti1 C4A C3A 90.1(3) . .
C5B Ti1 C4A C3A 99.9(3) . .
Cl1 Ti1 C4A C3A -155.7(2) . .
C1B Ti1 C4A C3A 57.5(2) . .
C2A Ti1 C4A C3A 36.3(2) . .
C4B Ti1 C4A C3A 144.7(6) . .
C1A Ti1 C4A C3A 77.7(2) . .
C5A Ti1 C4A C3A 114.5(3) . .
C2B Ti1 C4A C3A 15.45(19) . .
N1 Ti1 C4A C5A -164.97(18) 3_656 .
N1 Ti1 C4A C5A -24.5(4) . .
C5B Ti1 C4A C5A -14.61(15) . .
Cl1 Ti1 C4A C5A 89.7(2) . .
C1B Ti1 C4A C5A -57.00(18) . .
C2A Ti1 C4A C5A -78.3(2) . .
C3A Ti1 C4A C5A -114.5(3) . .
C4B Ti1 C4A C5A 30.2(4) . .
C1A Ti1 C4A C5A -36.81(19) . .
C2B Ti1 C4A C5A -99.1(2) . .
N1 Ti1 C4A C9A 74.1(5) 3_656 .
N1 Ti1 C4A C9A -145.4(5) . .
C5B Ti1 C4A C9A -135.5(6) . .
Cl1 Ti1 C4A C9A -31.2(5) . .
C1B Ti1 C4A C9A -177.9(6) . .
C2A Ti1 C4A C9A 160.8(6) . .
C3A Ti1 C4A C9A 124.5(6) . .
C4B Ti1 C4A C9A -90.8(7) . .
C1A Ti1 C4A C9A -157.7(6) . .
C5A Ti1 C4A C9A -120.9(6) . .
C2B Ti1 C4A C9A 140.0(6) . .
C2A C1A C5A C4A -0.9(3) . .
C6A C1A C5A C4A 171.9(3) . .
Ti1 C1A C5A C4A -64.5(2) . .
C2A C1A C5A C10A -175.6(2) . .
C6A C1A C5A C10A -2.8(5) . .
Ti1 C1A C5A C10A 120.8(3) . .
C2A C1A C5A Ti1 63.6(2) . .
C6A C1A C5A Ti1 -123.6(3) . .
C3A C4A C5A C1A 0.3(3) . .
C9A C4A C5A C1A -176.1(3) . .
Ti1 C4A C5A C1A 64.9(2) . .
C3A C4A C5A C10A 174.9(3) . .
C9A C4A C5A C10A -1.6(5) . .
Ti1 C4A C5A C10A -120.6(3) . .
C3A C4A C5A Ti1 -64.5(2) . .
C9A C4A C5A Ti1 119.0(4) . .
N1 Ti1 C5A C1A -88.7(3) 3_656 .
N1 Ti1 C5A C1A 50.7(2) . .
C5B Ti1 C5A C1A 10.4(3) . .
Cl1 Ti1 C5A C1A 155.52(19) . .
C1B Ti1 C5A C1A -19.09(16) . .
C2A Ti1 C5A C1A -37.7(2) . .
C3A Ti1 C5A C1A -78.2(2) . .
C4B Ti1 C5A C1A -129.7(3) . .
C4A Ti1 C5A C1A -115.8(3) . .
C2B Ti1 C5A C1A -57.71(18) . .
N1 Ti1 C5A C4A 27.2(3) 3_656 .
N1 Ti1 C5A C4A 166.5(2) . .
C5B Ti1 C5A C4A 126.2(5) . .
Cl1 Ti1 C5A C4A -88.7(2) . .
C1B Ti1 C5A C4A 96.7(2) . .
C2A Ti1 C5A C4A 78.1(2) . .
C3A Ti1 C5A C4A 37.6(2) . .
C4B Ti1 C5A C4A -13.9(2) . .
C1A Ti1 C5A C4A 115.8(3) . .
C2B Ti1 C5A C4A 58.1(2) . .
N1 Ti1 C5A C10A 150.18(13) 3_656 .
N1 Ti1 C5A C10A -70.4(3) . .
C5B Ti1 C5A C10A -110.7(5) . .
Cl1 Ti1 C5A C10A 34.4(2) . .
C1B Ti1 C5A C10A -140.2(3) . .
C2A Ti1 C5A C10A -158.9(3) . .
C3A Ti1 C5A C10A 160.7(3) . .
C4B Ti1 C5A C10A 109.2(3) . .
C4A Ti1 C5A C10A 123.0(4) . .
C1A Ti1 C5A C10A -121.1(4) . .
C2B Ti1 C5A C10A -178.9(3) . .
N1 Ti1 C1B C2B 42.7 3_656 .
N1 Ti1 C1B C2B 132.4 . .
C5B Ti1 C1B C2B -115.1 . .
Cl1 Ti1 C1B C2B -112.14(5) . .
C2A Ti1 C1B C2B 15.4(3) . .
C3A Ti1 C1B C2B -22.41(15) . .
C4B Ti1 C1B C2B -77.0 . .
C4A Ti1 C1B C2B -63.29(14) . .
C1A Ti1 C1B C2B -143.1(3) . .
C5A Ti1 C1B C2B -104.72(12) . .
N1 Ti1 C1B C5B 157.8 3_656 .
N1 Ti1 C1B C5B -112.5 . .
Cl1 Ti1 C1B C5B 2.92(4) . .
C2A Ti1 C1B C5B 130.5(3) . .
C3A Ti1 C1B C5B 92.66(15) . .
C4B Ti1 C1B C5B 38.1 . .
C4A Ti1 C1B C5B 51.78(14) . .
C1A Ti1 C1B C5B -28.0(3) . .
C5A Ti1 C1B C5B 10.34(12) . .
C2B Ti1 C1B C5B 115.1 . .
N1 Ti1 C1B C6B -81.9 3_656 .
N1 Ti1 C1B C6B 7.87(6) . .
C5B Ti1 C1B C6B 120.4 . .
Cl1 Ti1 C1B C6B 123.29(5) . .
C2A Ti1 C1B C6B -109.1(3) . .
C3A Ti1 C1B C6B -146.98(15) . .
C4B Ti1 C1B C6B 158.4 . .
C4A Ti1 C1B C6B 172.14(14) . .
C1A Ti1 C1B C6B 92.3(3) . .
C5A Ti1 C1B C6B 130.70(12) . .
C2B Ti1 C1B C6B -124.6 . .
C5B C1B C2B C3B 0.0 . .
C6B C1B C2B C3B -179.1 . .
Ti1 C1B C2B C3B 64.3 . .
C5B C1B C2B C7B 176.1 . .
C6B C1B C2B C7B -3.0 . .
Ti1 C1B C2B C7B -119.6 . .
C5B C1B C2B Ti1 -64.3 . .
C6B C1B C2B Ti1 116.6 . .
N1 Ti1 C2B C1B -143.3 3_656 .
N1 Ti1 C2B C1B -55.85(5) . .
C5B Ti1 C2B C1B 38.4 . .
Cl1 Ti1 C2B C1B 103.89(5) . .
C2A Ti1 C2B C1B -15.4(3) . .
C3A Ti1 C2B C1B 119.3(3) . .
C4B Ti1 C2B C1B 80.4 . .
C4A Ti1 C2B C1B 91.13(13) . .
C1A Ti1 C2B C1B 13.44(11) . .
C5A Ti1 C2B C1B 51.83(10) . .
N1 Ti1 C2B C3B 99.9 3_656 .
N1 Ti1 C2B C3B -172.69(7) . .
C5B Ti1 C2B C3B -78.4 . .
Cl1 Ti1 C2B C3B -12.95(4) . .
C1B Ti1 C2B C3B -116.8 . .
C2A Ti1 C2B C3B -132.3(3) . .
C3A Ti1 C2B C3B 2.5(3) . .
C4B Ti1 C2B C3B -36.4 . .
C4A Ti1 C2B C3B -25.72(13) . .
C1A Ti1 C2B C3B -103.40(11) . .
C5A Ti1 C2B C3B -65.01(10) . .
N1 Ti1 C2B C7B -53.4 3_656 .
N1 Ti1 C2B C7B 33.99(7) . .
C5B Ti1 C2B C7B 128.3 . .
Cl1 Ti1 C2B C7B -166.27(4) . .
C1B Ti1 C2B C7B 89.8 . .
C2A Ti1 C2B C7B 74.4(3) . .
C3A Ti1 C2B C7B -150.8(3) . .
C4B Ti1 C2B C7B 170.3 . .
C4A Ti1 C2B C7B -179.03(13) . .
C1A Ti1 C2B C7B 103.29(11) . .
C5A Ti1 C2B C7B 141.67(11) . .
C1B C2B C3B C4B 0.0 . .
C7B C2B C3B C4B -171.9 . .
Ti1 C2B C3B C4B 61.5 . .
C1B C2B C3B C8B 179.5 . .
C7B C2B C3B C8B 7.6 . .
Ti1 C2B C3B C8B -119.1 . .
C1B C2B C3B Ti1 -61.5 . .
C7B C2B C3B Ti1 126.6 . .
N1 Ti1 C3B C4B 160.2 3_656 .
N1 Ti1 C3B C4B -104.00(14) . .
C5B Ti1 C3B C4B -37.9 . .
Cl1 Ti1 C3B C4B 53.36(3) . .
C1B Ti1 C3B C4B -80.4 . .
C2A Ti1 C3B C4B -99.48(13) . .
C3A Ti1 C3B C4B -120.4(3) . .
C4A Ti1 C3B C4B 4.3(2) . .
C1A Ti1 C3B C4B -62.10(10) . .
C5A Ti1 C3B C4B -24.01(11) . .
C2B Ti1 C3B C4B -117.5 . .
N1 Ti1 C3B C2B -82.4 3_656 .
N1 Ti1 C3B C2B 13.47(13) . .
C5B Ti1 C3B C2B 79.6 . .
Cl1 Ti1 C3B C2B 170.83(3) . .
C1B Ti1 C3B C2B 37.1 . .
C2A Ti1 C3B C2B 17.98(13) . .
C3A Ti1 C3B C2B -2.9(3) . .
C4B Ti1 C3B C2B 117.5 . .
C4A Ti1 C3B C2B 121.7(2) . .
C1A Ti1 C3B C2B 55.37(10) . .
C5A Ti1 C3B C2B 93.45(10) . .
N1 Ti1 C3B C8B 50.6 3_656 .
N1 Ti1 C3B C8B 146.44(12) . .
C5B Ti1 C3B C8B -147.4 . .
Cl1 Ti1 C3B C8B -56.20(4) . .
C1B Ti1 C3B C8B 170.1 . .
C2A Ti1 C3B C8B 150.95(13) . .
C3A Ti1 C3B C8B 130.1(3) . .
C4B Ti1 C3B C8B -109.6 . .
C4A Ti1 C3B C8B -105.3(2) . .
C1A Ti1 C3B C8B -171.66(11) . .
C5A Ti1 C3B C8B -133.58(11) . .
C2B Ti1 C3B C8B 133.0 . .
C2B C3B C4B C5B 0.0 . .
C8B C3B C4B C5B -179.6 . .
Ti1 C3B C4B C5B 62.5 . .
C2B C3B C4B C9B 171.7 . .
C8B C3B C4B C9B -7.9 . .
Ti1 C3B C4B C9B -125.8 . .
C2B C3B C4B Ti1 -62.5 . .
C8B C3B C4B Ti1 117.9 . .
N1 Ti1 C4B C5B -141.3 3_656 .
N1 Ti1 C4B C5B 14.22(10) . .
Cl1 Ti1 C4B C5B 116.47(3) . .
C1B Ti1 C4B C5B -38.5 . .
C2A Ti1 C4B C5B -59.16(13) . .
C3A Ti1 C4B C5B -96.36(15) . .
C4A Ti1 C4B C5B -124.1(5) . .
C1A Ti1 C4B C5B -18.83(12) . .
C5A Ti1 C4B C5B 13.64(19) . .
C2B Ti1 C4B C5B -79.8 . .
N1 Ti1 C4B C3B -25.4 3_656 .
N1 Ti1 C4B C3B 130.13(12) . .
C5B Ti1 C4B C3B 115.9 . .
Cl1 Ti1 C4B C3B -127.61(3) . .
C1B Ti1 C4B C3B 77.4 . .
C2A Ti1 C4B C3B 56.75(13) . .
C3A Ti1 C4B C3B 19.56(16) . .
C4A Ti1 C4B C3B -8.2(5) . .
C1A Ti1 C4B C3B 97.09(11) . .
C5A Ti1 C4B C3B 129.56(18) . .
C2B Ti1 C4B C3B 36.1 . .
N1 Ti1 C4B C9B 95.8 3_656 .
N1 Ti1 C4B C9B -108.63(11) . .
C5B Ti1 C4B C9B -122.8 . .
Cl1 Ti1 C4B C9B -6.38(3) . .
C1B Ti1 C4B C9B -161.3 . .
C2A Ti1 C4B C9B 177.99(13) . .
C3A Ti1 C4B C9B 140.79(16) . .
C4A Ti1 C4B C9B 113.0(5) . .
C1A Ti1 C4B C9B -141.68(12) . .
C5A Ti1 C4B C9B -109.21(19) . .
C2B Ti1 C4B C9B 157.4 . .
C3B C4B C5B C1B 0.0 . .
C9B C4B C5B C1B -171.2 . .
Ti1 C4B C5B C1B 66.2 . .
C3B C4B C5B C10B 173.5 . .
C9B C4B C5B C10B 2.4 . .
Ti1 C4B C5B C10B -120.3 . .
C3B C4B C5B Ti1 -66.2 . .
C9B C4B C5B Ti1 122.6 . .
C2B C1B C5B C4B 0.0 . .
C6B C1B C5B C4B 179.1 . .
Ti1 C1B C5B C4B -67.4 . .
C2B C1B C5B C10B -173.9 . .
C6B C1B C5B C10B 5.2 . .
Ti1 C1B C5B C10B 118.7 . .
C2B C1B C5B Ti1 67.4 . .
C6B C1B C5B Ti1 -113.5 . .
N1 Ti1 C5B C4B 73.86(5) 3_656 .
N1 Ti1 C5B C4B -170.89(6) . .
Cl1 Ti1 C5B C4B -63.26(3) . .
C1B Ti1 C5B C4B 114.6 . .
C2A Ti1 C5B C4B 96.46(15) . .
C3A Ti1 C5B C4B 55.35(15) . .
C4A Ti1 C5B C4B 14.26(17) . .
C1A Ti1 C5B C4B 136.3(2) . .
C5A Ti1 C5B C4B -28.0(4) . .
C2B Ti1 C5B C4B 77.2 . .
N1 Ti1 C5B C1B -40.73(5) 3_656 .
N1 Ti1 C5B C1B 74.52(5) . .
Cl1 Ti1 C5B C1B -177.85(3) . .
C2A Ti1 C5B C1B -18.13(16) . .
C3A Ti1 C5B C1B -59.24(15) . .
C4B Ti1 C5B C1B -114.6 . .
C4A Ti1 C5B C1B -100.33(17) . .
C1A Ti1 C5B C1B 21.7(2) . .
C5A Ti1 C5B C1B -142.6(4) . .
C2B Ti1 C5B C1B -37.4 . .
N1 Ti1 C5B C10B -160.40(6) 3_656 .
N1 Ti1 C5B C10B -45.14(7) . .
Cl1 Ti1 C5B C10B 62.49(4) . .
C1B Ti1 C5B C10B -119.7 . .
C2A Ti1 C5B C10B -137.80(16) . .
C3A Ti1 C5B C10B -178.90(15) . .
C4B Ti1 C5B C10B 125.7 . .
C4A Ti1 C5B C10B 140.01(17) . .
C1A Ti1 C5B C10B -98.0(2) . .
C5A Ti1 C5B C10B 97.7(4) . .
C2B Ti1 C5B C10B -157.1 . .
N1 Ti1 N1 C11B -158.96(6) 3_656 .
C5B Ti1 N1 C11B 48.60(7) . .
Cl1 Ti1 N1 C11B -54.32(4) . .
C1B Ti1 N1 C11B 83.0 . .
C2A Ti1 N1 C11B 99.43(10) . .
C3A Ti1 N1 C11B 109.13(13) . .
C4B Ti1 N1 C11B 40.04(13) . .
C4A Ti1 N1 C11B 55.6(2) . .
C1A Ti1 N1 C11B 65.94(9) . .
C5A Ti1 N1 C11B 40.31(9) . .
C2B Ti1 N1 C11B 111.32(5) . .
N1 Ti1 N1 C11A 156.55(8) 3_656 .
C5B Ti1 N1 C11A 4.11(9) . .
Cl1 Ti1 N1 C11A -98.81(5) . .
C1B Ti1 N1 C11A 38.50(8) . .
C2A Ti1 N1 C11A 54.94(11) . .
C3A Ti1 N1 C11A 64.64(14) . .
C4B Ti1 N1 C11A -4.45(15) . .
C4A Ti1 N1 C11A 11.1(3) . .
C1A Ti1 N1 C11A 21.45(10) . .
C5A Ti1 N1 C11A -4.18(11) . .
C2B Ti1 N1 C11A 66.83(8) . .
N1 Ti1 N1 Ti1 0.0 3_656 3_656
C5B Ti1 N1 Ti1 -152.44(3) . 3_656
Cl1 Ti1 N1 Ti1 104.64(5) . 3_656
C1B Ti1 N1 Ti1 -118.05(4) . 3_656
C2A Ti1 N1 Ti1 -101.61(10) . 3_656
C3A Ti1 N1 Ti1 -91.90(13) . 3_656
C4B Ti1 N1 Ti1 -161.00(8) . 3_656
C4A Ti1 N1 Ti1 -145.5(2) . 3_656
C1A Ti1 N1 Ti1 -135.10(10) . 3_656
C5A Ti1 N1 Ti1 -160.73(9) . 3_656
C2B Ti1 N1 Ti1 -89.72(7) . 3_656
C11B N1 C11A C12A -6.5 . .
Ti1 N1 C11A C12A -135.21(5) 3_656 .
Ti1 N1 C11A C12A 74.82(6) . .
C11B N1 C11A C13B 167.0 . .
Ti1 N1 C11A C13B 38.27(5) 3_656 .
Ti1 N1 C11A C13B -111.70(6) . .
N1 C11A C12A C14 177.0 . .
C13B C11A C12A C14 3.0 . .
N1 C11A C12A C13A 2.6 . .
C13B C11A C12A C13A -171.4 . .
C11A N1 C11B C12B -6.1 . .
Ti1 N1 C11B C12B 82.22(7) 3_656 .
Ti1 N1 C11B C12B -133.1 . .
C11A N1 C11B C13A 169.4 . .
Ti1 N1 C11B C13A -102.29(7) 3_656 .
Ti1 N1 C11B C13A 42.4 . .
N1 C11B C12B C13B -1.3 . .
C13A C11B C12B C13B -177.7 . .
N1 C11B C12B C14 171.5 . .
C13A C11B C12B C14 -4.9 . .
C11A C12A C13A C11B 4.0 . .
C14 C12A C13A C11B -170.0 . .
C12B C11B C13A C12A 7.7 . .
N1 C11B C13A C12A -167.8 . .
C12A C11A C13B C12B 6.1 . .
N1 C11A C13B C12B -167.6 . .
C11B C12B C13B C11A 7.1 . .
C14 C12B C13B C11A -165.4 . .
C11A C12A C14 C12B -8.3 . .
C13A C12A C14 C12B 165.5 . .
C11B C12B C14 C12A -4.7 . .
C13B C12B C14 C12A 167.5 . .
